data_2222495
loop_
_publ_author_name
'Zhang, Meng'
'Zhou, Yong-hong'
'Guo, Xiao-xin'
'Hu, Li-hong'

_publ_section_title
;
 Maleopimaric acid acetic acid solvate
;
_journal_coeditor_code WN2334
_journal_issue 7
_journal_name_full 'Acta Crystallographica Section E'
_journal_page_first o1714
_journal_paper_doi 10.1107/S1600536809023745
_journal_volume 65
_journal_year 2009
_chemical_formula_iupac 'C24 H32 O5, C2 H4 O2'
_chemical_formula_moiety 'C24 H32 O5, C2 H4 O2'
_chemical_formula_sum 'C26 H36 O7'
_chemical_formula_weight 460.55
_chemical_melting_point 498
_chemical_name_systematic
;
Maleopimaric acid acetic acid solvate
;
_space_group_IT_number 19
_symmetry_cell_setting orthorhombic
_symmetry_space_group_name_Hall 'P 2ac 2ab'
_symmetry_space_group_name_H-M 'P 21 21 21'
_atom_sites_solution_hydrogens geom
_atom_sites_solution_primary direct
_atom_sites_solution_secondary difmap
_audit_creation_method SHELXL-97
_cell_angle_alpha 90.00
_cell_angle_beta 90.00
_cell_angle_gamma 90.00
_cell_formula_units_Z 4
_cell_length_a 7.9469(10)
_cell_length_b 12.7755(16)
_cell_length_c 24.884(3)
_cell_measurement_reflns_used 3636
_cell_measurement_temperature 291(2)
_cell_measurement_theta_max 23.23
_cell_measurement_theta_min 2.28
_cell_volume 2526.4(5)
_computing_cell_refinement 'SAINT (Bruker, 2000)'
_computing_data_collection 'SMART (Bruker, 2000)'
_computing_data_reduction 'SAINT (Bruker, 2000)'
_computing_molecular_graphics 'SHELXTL (Sheldrick, 2008)'
_computing_publication_material 'SHELXTL (Sheldrick, 2008)'
_computing_structure_refinement 'SHELXL97 (Sheldrick, 2008)'
_computing_structure_solution 'SHELXS97 (Sheldrick, 2008)'
_diffrn_ambient_temperature 291(2)
_diffrn_measured_fraction_theta_full 0.999
_diffrn_measured_fraction_theta_max 0.999
_diffrn_measurement_device_type 'Bruker SMART APEX CCD'
_diffrn_measurement_method '\f and \w'
_diffrn_radiation_monochromator graphite
_diffrn_radiation_source 'sealed tube'
_diffrn_radiation_type MoK\a
_diffrn_radiation_wavelength 0.71073
_diffrn_reflns_av_R_equivalents 0.0587
_diffrn_reflns_av_sigmaI/netI 0.0376
_diffrn_reflns_limit_h_max 8
_diffrn_reflns_limit_h_min -9
_diffrn_reflns_limit_k_max 15
_diffrn_reflns_limit_k_min -15
_diffrn_reflns_limit_l_max 30
_diffrn_reflns_limit_l_min -27
_diffrn_reflns_number 13853
_diffrn_reflns_theta_full 26.00
_diffrn_reflns_theta_max 26.00
_diffrn_reflns_theta_min 1.79
_exptl_absorpt_coefficient_mu 0.087
_exptl_absorpt_correction_T_max 0.98
_exptl_absorpt_correction_T_min 0.97
_exptl_absorpt_correction_type multi-scan
_exptl_absorpt_process_details '(SADABS; Bruker, 2000)'
_exptl_crystal_colour colorless
_exptl_crystal_density_diffrn 1.211
_exptl_crystal_density_method 'not measured'
_exptl_crystal_description block
_exptl_crystal_F_000 992
_exptl_crystal_size_max 0.30
_exptl_crystal_size_mid 0.26
_exptl_crystal_size_min 0.24
_refine_diff_density_max 0.185
_refine_diff_density_min -0.171
_refine_ls_extinction_coef 0.0076(9)
_refine_ls_extinction_expression Fc^*^=kFc[1+0.001xFc^2^\l^3^/sin(2\q)]^-1/4^
_refine_ls_extinction_method 'SHELXL97 (Sheldrick, 2008)'
_refine_ls_goodness_of_fit_ref 1.040
_refine_ls_hydrogen_treatment constr
_refine_ls_matrix_type full
_refine_ls_number_parameters 304
_refine_ls_number_reflns 2837
_refine_ls_number_restraints 0
_refine_ls_restrained_S_all 1.040
_refine_ls_R_factor_all 0.0578
_refine_ls_R_factor_gt 0.0473
_refine_ls_shift/su_max 0.000
_refine_ls_shift/su_mean 0.000
_refine_ls_structure_factor_coef Fsqd
_refine_ls_weighting_details 'calc w=1/[\s^2^(Fo^2^)+(0.05P)^2^+0.55P] where P=(Fo^2^+2Fc^2^)/3'
_refine_ls_weighting_scheme calc
_refine_ls_wR_factor_gt 0.1067
_refine_ls_wR_factor_ref 0.1095
_reflns_number_gt 2432
_reflns_number_total 2837
_reflns_threshold_expression I>2\s(I)
_cod_data_source_file wn2334.cif
_cod_data_source_block I
_cod_depositor_comments
;
The following automatic conversions were performed:
'_symmetry_cell_setting' value 'Orthorhombic' changed to 'orthorhombic'
according to '/home/saulius/struct/CIF-dictionaries/cif_core.dic'
dictionary named 'cif_core.dic' version 2.4.1 from 2010-06-29.

Automatic conversion script
Id: cif_fix_enum 1527 2010-12-29 10:47:43Z saulius 

The following automatic conversions were performed:

'_symmetry_cell_setting' value 'Orthorhombic' changed to
'orthorhombic' according to
/home/saulius/struct/CIF-dictionaries/cif_core.dic dictionary named
'cif_core.dic' version 2.4.1 from 2010-06-29.

Automatic conversion script
Id: cif_fix_values 1715 2011-07-08 13:25:40Z adriana 
;
_cod_original_cell_volume 2526.3(5)
_cod_database_code 2222495
_cod_database_fobs_code 2222495

loop_
_symmetry_equiv_pos_as_xyz
'x, y, z'
'-x+1/2, -y, z+1/2'
'-x, y+1/2, -z+1/2'
'x+1/2, -y+1/2, -z'

loop_
_atom_site_type_symbol
_atom_site_label
_atom_site_fract_x
_atom_site_fract_y
_atom_site_fract_z
_atom_site_U_iso_or_equiv
_atom_site_adp_type
_atom_site_calc_flag
_atom_site_refinement_flags
_atom_site_occupancy
_atom_site_disorder_assembly
_atom_site_disorder_group
C C1 0.5002(4) -0.1408(3) 0.21013(13) 0.0419(7) Uani d . 1 . .
C C2 0.5980(4) -0.0411(2) 0.20070(12) 0.0398(7) Uani d . 1 . .
H H2 0.6794 -0.0301 0.2297 0.048 Uiso calc R 1 . .
C C3 0.6887(4) -0.0420(2) 0.14559(13) 0.0417(7) Uani d . 1 . .
H H3 0.7696 -0.0998 0.1434 0.050 Uiso calc R 1 . .
C C4 0.7802(4) 0.0670(2) 0.14272(13) 0.0426(7) Uani d . 1 . .
H H4A 0.8616 0.0723 0.1716 0.051 Uiso calc R 1 . .
H H4B 0.8400 0.0730 0.1089 0.051 Uiso calc R 1 . .
C C5 0.6514(4) 0.1559(2) 0.14754(14) 0.0411(7) Uani d . 1 . .
H H5 0.6683 0.1867 0.1832 0.049 Uiso calc R 1 . .
C C6 0.4713(4) 0.1086(2) 0.14794(13) 0.0414(7) Uani d . 1 . .
C C7 0.4657(4) 0.0448(2) 0.20125(12) 0.0409(7) Uani d . 1 . .
H H7 0.4851 0.0916 0.2318 0.049 Uiso calc R 1 . .
C C8 0.3020(4) -0.0147(3) 0.20917(13) 0.0442(8) Uani d . 1 . .
C C9 0.4523(4) 0.0321(3) 0.10233(12) 0.0429(7) Uani d . 1 . .
H H9 0.3687 0.0390 0.0764 0.052 Uiso calc R 1 . .
C C10 0.5648(4) -0.0472(3) 0.10145(12) 0.0453(8) Uani d . 1 . .
C C11 0.5732(5) -0.1285(3) 0.05890(15) 0.0552(10) Uani d . 1 . .
H H11 0.6773 -0.1203 0.0383 0.066 Uiso calc R 1 . .
C C12 0.4230(5) -0.1334(3) 0.02054(15) 0.0553(10) Uani d . 1 . .
H H12A 0.3219 -0.1455 0.0407 0.083 Uiso calc R 1 . .
H H12B 0.4391 -0.1895 -0.0046 0.083 Uiso calc R 1 . .
H H12C 0.4137 -0.0683 0.0015 0.083 Uiso calc R 1 . .
C C13 0.5604(5) -0.2392(3) 0.07953(13) 0.0503(9) Uani d . 1 . .
H H13A 0.6437 -0.2503 0.1069 0.075 Uiso calc R 1 . .
H H13B 0.5788 -0.2873 0.0505 0.075 Uiso calc R 1 . .
H H13C 0.4504 -0.2505 0.0944 0.075 Uiso calc R 1 . .
C C14 0.3351(4) 0.1953(2) 0.14874(13) 0.0434(7) Uani d . 1 . .
H H14A 0.2267 0.1642 0.1406 0.052 Uiso calc R 1 . .
H H14B 0.3287 0.2247 0.1846 0.052 Uiso calc R 1 . .
C C15 0.3695(4) 0.2827(2) 0.10897(13) 0.0427(8) Uani d . 1 . .
H H15A 0.3630 0.2555 0.0726 0.051 Uiso calc R 1 . .
H H15B 0.2849 0.3369 0.1128 0.051 Uiso calc R 1 . .
C C16 0.5419(4) 0.3288(2) 0.11854(13) 0.0409(7) Uani d . 1 . .
H H16 0.5485 0.3405 0.1574 0.049 Uiso calc R 1 . .
C C17 0.5691(4) 0.4405(3) 0.09213(12) 0.0408(7) Uani d . 1 . .
C C18 0.7484(4) 0.4797(3) 0.10755(14) 0.0442(8) Uani d . 1 . .
H H18A 0.7707 0.5453 0.0893 0.053 Uiso calc R 1 . .
H H18B 0.7528 0.4925 0.1459 0.053 Uiso calc R 1 . .
C C19 0.8818(4) 0.4017(3) 0.09266(15) 0.0491(9) Uani d . 1 . .
H H19A 0.9912 0.4293 0.1026 0.059 Uiso calc R 1 . .
H H19B 0.8809 0.3914 0.0540 0.059 Uiso calc R 1 . .
C C20 0.8550(4) 0.2952(3) 0.12078(14) 0.0450(8) Uani d . 1 . .
H H20A 0.8616 0.3047 0.1594 0.054 Uiso calc R 1 . .
H H20B 0.9437 0.2474 0.1102 0.054 Uiso calc R 1 . .
C C21 0.6810(4) 0.2471(2) 0.10598(12) 0.0405(7) Uani d . 1 . .
C C22 0.6830(4) 0.2061(3) 0.04687(12) 0.0429(7) Uani d . 1 . .
H H22A 0.5701 0.1906 0.0357 0.064 Uiso calc R 1 . .
H H22B 0.7501 0.1437 0.0449 0.064 Uiso calc R 1 . .
H H22C 0.7300 0.2587 0.0238 0.064 Uiso calc R 1 . .
C C23 0.5378(5) 0.4443(3) 0.03186(12) 0.0445(7) Uani d . 1 . .
H H23A 0.4192 0.4508 0.0252 0.067 Uiso calc R 1 . .
H H23B 0.5789 0.3812 0.0156 0.067 Uiso calc R 1 . .
H H23C 0.5955 0.5034 0.0168 0.067 Uiso calc R 1 . .
C C24 0.4419(4) 0.5116(3) 0.11930(13) 0.0426(7) Uani d . 1 . .
C C25 0.1024(4) 0.6778(3) 0.18987(14) 0.0460(8) Uani d . 1 . .
C C26 -0.0272(4) 0.7410(3) 0.21888(13) 0.0484(8) Uani d . 1 . .
H H26A -0.0330 0.7187 0.2557 0.073 Uiso calc R 1 . .
H H26B -0.1348 0.7313 0.2021 0.073 Uiso calc R 1 . .
H H26C 0.0031 0.8137 0.2175 0.073 Uiso calc R 1 . .
O O1 0.5518(3) -0.22935(16) 0.21417(9) 0.0463(6) Uani d . 1 . .
O O2 0.3332(3) -0.12062(18) 0.21447(10) 0.0472(6) Uani d . 1 . .
O O3 0.1594(3) 0.01506(17) 0.21128(9) 0.0453(5) Uani d . 1 . .
O O4 0.4493(3) 0.51827(17) 0.17031(8) 0.0455(6) Uani d . 1 . .
H H4C 0.3728 0.5602 0.1887 0.055 Uiso d R 1 . .
O O5 0.3379(3) 0.55953(19) 0.09249(8) 0.0472(6) Uani d . 1 . .
O O6 0.2043(3) 0.62457(17) 0.21453(9) 0.0465(6) Uani d . 1 . .
O O7 0.1034(3) 0.68154(18) 0.13804(9) 0.0462(6) Uani d . 1 . .
H H7A 0.1831 0.6430 0.1191 0.055 Uiso d R 1 . .

loop_
_atom_site_aniso_label
_atom_site_aniso_U_11
_atom_site_aniso_U_22
_atom_site_aniso_U_33
_atom_site_aniso_U_12
_atom_site_aniso_U_13
_atom_site_aniso_U_23
C1 0.0453(18) 0.0411(16) 0.0395(17) 0.0089(14) -0.0018(14) 0.0098(14)
C2 0.0398(17) 0.0409(17) 0.0389(16) 0.0087(14) 0.0007(13) -0.0023(13)
C3 0.0443(17) 0.0377(15) 0.0431(17) 0.0077(14) 0.0041(15) 0.0005(13)
C4 0.0427(17) 0.0423(17) 0.0428(17) 0.0049(14) 0.0031(14) 0.0012(14)
C5 0.0417(17) 0.0386(16) 0.0430(17) 0.0036(13) 0.0036(15) -0.0003(13)
C6 0.0400(16) 0.0405(16) 0.0437(17) 0.0004(13) -0.0006(15) -0.0001(14)
C7 0.0403(17) 0.0403(16) 0.0420(17) 0.0049(14) -0.0029(14) -0.0019(13)
C8 0.0434(18) 0.0452(18) 0.0441(18) 0.0096(15) 0.0095(15) 0.0081(14)
C9 0.0470(17) 0.0430(17) 0.0388(16) 0.0055(15) -0.0113(15) -0.0024(13)
C10 0.0439(18) 0.0488(19) 0.0433(17) 0.0118(15) 0.0043(15) -0.0102(14)
C11 0.067(2) 0.0469(19) 0.051(2) 0.0168(19) -0.0152(19) -0.0133(16)
C12 0.059(2) 0.050(2) 0.057(2) 0.0163(18) -0.0149(19) -0.0216(17)
C13 0.0488(19) 0.056(2) 0.0461(19) -0.0147(17) 0.0107(16) -0.0149(15)
C14 0.0414(17) 0.0470(17) 0.0418(17) 0.0044(15) -0.0055(15) 0.0019(14)
C15 0.0506(19) 0.0365(16) 0.0411(17) 0.0070(15) -0.0127(15) -0.0028(13)
C16 0.0417(17) 0.0392(16) 0.0418(17) 0.0102(14) 0.0007(14) 0.0027(13)
C17 0.0387(16) 0.0441(17) 0.0397(15) 0.0031(14) 0.0028(14) 0.0037(14)
C18 0.0451(17) 0.0406(18) 0.0469(18) -0.0079(15) 0.0056(15) 0.0080(14)
C19 0.0444(18) 0.051(2) 0.0522(19) -0.0018(15) 0.0170(16) 0.0135(16)
C20 0.0445(18) 0.0445(18) 0.0459(18) -0.0015(15) 0.0029(15) 0.0114(15)
C21 0.0416(17) 0.0394(16) 0.0406(16) 0.0058(14) 0.0125(14) 0.0013(13)
C22 0.0426(17) 0.0441(17) 0.0420(17) 0.0118(15) 0.0126(14) -0.0080(14)
C23 0.0463(18) 0.0417(17) 0.0456(17) 0.0112(15) 0.0012(15) 0.0056(14)
C24 0.0422(17) 0.0411(17) 0.0443(17) 0.0118(15) -0.0131(14) -0.0023(13)
C25 0.0419(18) 0.0466(18) 0.0496(19) 0.0143(15) -0.0064(15) 0.0150(15)
C26 0.0450(18) 0.0536(19) 0.0468(18) 0.0114(16) 0.0139(16) 0.0172(16)
O1 0.0498(13) 0.0413(12) 0.0480(12) 0.0178(11) 0.0177(12) 0.0161(10)
O2 0.0437(13) 0.0468(12) 0.0511(13) 0.0058(11) 0.0054(12) 0.0177(10)
O3 0.0417(13) 0.0465(12) 0.0477(12) 0.0104(11) 0.0100(11) 0.0107(10)
O4 0.0480(13) 0.0462(12) 0.0422(12) 0.0174(11) -0.0129(11) -0.0074(9)
O5 0.0502(13) 0.0539(14) 0.0376(11) 0.0186(11) -0.0092(11) 0.0108(10)
O6 0.0465(13) 0.0495(13) 0.0436(12) 0.0148(11) -0.0067(11) 0.0144(10)
O7 0.0442(13) 0.0469(12) 0.0475(13) 0.0169(10) -0.0119(10) 0.0153(11)

loop_
_atom_type_symbol
_atom_type_description
_atom_type_scat_dispersion_real
_atom_type_scat_dispersion_imag
_atom_type_scat_source
C C 0.0033 0.0000 'International Tables Vol C Tables 4.2.6.8 and 6.1.1.4'
H H 0.0000 0.0000 'International Tables Vol C Tables 4.2.6.8 and 6.1.1.4'
O O 0.0106 0.0000 'International Tables Vol C Tables 4.2.6.8 and 6.1.1.4'

loop_
_geom_angle_atom_site_label_1
_geom_angle_atom_site_label_2
_geom_angle_atom_site_label_3
_geom_angle_site_symmetry_1
_geom_angle_site_symmetry_3
_geom_angle
_geom_angle_publ_flag
O1 C1 O2 . . 120.3(3) ?
O1 C1 C2 . . 128.9(3) ?
O2 C1 C2 . . 110.8(3) ?
C1 C2 C7 . . 104.6(3) ?
C1 C2 C3 . . 111.8(3) ?
C7 C2 C3 . . 109.6(2) ?
C1 C2 H2 . . 110.3 ?
C7 C2 H2 . . 110.3 ?
C3 C2 H2 . . 110.3 ?
C10 C3 C2 . . 110.4(3) ?
C10 C3 C4 . . 108.3(3) ?
C2 C3 C4 . . 104.4(3) ?
C10 C3 H3 . . 111.2 ?
C2 C3 H3 . . 111.2 ?
C4 C3 H3 . . 111.2 ?
C5 C4 C3 . . 110.1(3) ?
C5 C4 H4A . . 109.6 ?
C3 C4 H4A . . 109.6 ?
C5 C4 H4B . . 109.6 ?
C3 C4 H4B . . 109.6 ?
H4A C4 H4B . . 108.2 ?
C4 C5 C6 . . 109.1(2) ?
C4 C5 C21 . . 113.4(3) ?
C6 C5 C21 . . 115.4(3) ?
C4 C5 H5 . . 106.1 ?
C6 C5 H5 . . 106.1 ?
C21 C5 H5 . . 106.1 ?
C9 C6 C14 . . 113.8(3) ?
C9 C6 C5 . . 109.9(3) ?
C14 C6 C5 . . 111.5(2) ?
C9 C6 C7 . . 107.5(3) ?
C14 C6 C7 . . 110.1(3) ?
C5 C6 C7 . . 103.6(3) ?
C8 C7 C2 . . 103.4(2) ?
C8 C7 C6 . . 113.4(3) ?
C2 C7 C6 . . 110.5(3) ?
C8 C7 H7 . . 109.8 ?
C2 C7 H7 . . 109.8 ?
C6 C7 H7 . . 109.8 ?
O3 C8 O2 . . 118.4(3) ?
O3 C8 C7 . . 131.1(3) ?
O2 C8 C7 . . 110.4(3) ?
C10 C9 C6 . . 115.6(3) ?
C10 C9 H9 . . 122.2 ?
C6 C9 H9 . . 122.2 ?
C9 C10 C3 . . 113.3(3) ?
C9 C10 C11 . . 124.5(3) ?
C3 C10 C11 . . 122.1(3) ?
C10 C11 C13 . . 114.2(3) ?
C10 C11 C12 . . 116.0(3) ?
C13 C11 C12 . . 97.0(3) ?
C10 C11 H11 . . 109.7 ?
C13 C11 H11 . . 109.7 ?
C12 C11 H11 . . 109.7 ?
C11 C12 H12A . . 109.5 ?
C11 C12 H12B . . 109.5 ?
H12A C12 H12B . . 109.5 ?
C11 C12 H12C . . 109.5 ?
H12A C12 H12C . . 109.5 ?
H12B C12 H12C . . 109.5 ?
C11 C13 H13A . . 109.5 ?
C11 C13 H13B . . 109.5 ?
H13A C13 H13B . . 109.5 ?
C11 C13 H13C . . 109.5 ?
H13A C13 H13C . . 109.5 ?
H13B C13 H13C . . 109.5 ?
C15 C14 C6 . . 113.1(3) ?
C15 C14 H14A . . 109.0 ?
C6 C14 H14A . . 109.0 ?
C15 C14 H14B . . 109.0 ?
C6 C14 H14B . . 109.0 ?
H14A C14 H14B . . 107.8 ?
C16 C15 C14 . . 110.3(3) ?
C16 C15 H15A . . 109.6 ?
C14 C15 H15A . . 109.6 ?
C16 C15 H15B . . 109.6 ?
C14 C15 H15B . . 109.6 ?
H15A C15 H15B . . 108.1 ?
C15 C16 C21 . . 110.7(3) ?
C15 C16 C17 . . 114.1(3) ?
C21 C16 C17 . . 115.1(3) ?
C15 C16 H16 . . 105.3 ?
C21 C16 H16 . . 105.3 ?
C17 C16 H16 . . 105.3 ?
C24 C17 C23 . . 108.1(3) ?
C24 C17 C18 . . 107.9(3) ?
C23 C17 C18 . . 112.5(3) ?
C24 C17 C16 . . 105.3(3) ?
C23 C17 C16 . . 114.5(3) ?
C18 C17 C16 . . 108.2(3) ?
C19 C18 C17 . . 111.8(3) ?
C19 C18 H18A . . 109.2 ?
C17 C18 H18A . . 109.2 ?
C19 C18 H18B . . 109.2 ?
C17 C18 H18B . . 109.2 ?
H18A C18 H18B . . 107.9 ?
C18 C19 C20 . . 112.0(3) ?
C18 C19 H19A . . 109.2 ?
C20 C19 H19A . . 109.2 ?
C18 C19 H19B . . 109.2 ?
C20 C19 H19B . . 109.2 ?
H19A C19 H19B . . 107.9 ?
C19 C20 C21 . . 111.3(3) ?
C19 C20 H20A . . 109.4 ?
C21 C20 H20A . . 109.4 ?
C19 C20 H20B . . 109.4 ?
C21 C20 H20B . . 109.4 ?
H20A C20 H20B . . 108.0 ?
C16 C21 C20 . . 108.6(3) ?
C16 C21 C22 . . 115.0(3) ?
C20 C21 C22 . . 110.3(3) ?
C16 C21 C5 . . 105.0(2) ?
C20 C21 C5 . . 105.6(3) ?
C22 C21 C5 . . 111.8(3) ?
C21 C22 H22A . . 109.5 ?
C21 C22 H22B . . 109.5 ?
H22A C22 H22B . . 109.5 ?
C21 C22 H22C . . 109.5 ?
H22A C22 H22C . . 109.5 ?
H22B C22 H22C . . 109.5 ?
C17 C23 H23A . . 109.5 ?
C17 C23 H23B . . 109.5 ?
H23A C23 H23B . . 109.5 ?
C17 C23 H23C . . 109.5 ?
H23A C23 H23C . . 109.5 ?
H23B C23 H23C . . 109.5 ?
O5 C24 O4 . . 122.7(3) ?
O5 C24 C17 . . 120.4(3) ?
O4 C24 C17 . . 116.9(3) ?
O6 C25 O7 . . 121.2(3) ?
O6 C25 C26 . . 121.0(3) ?
O7 C25 C26 . . 117.9(3) ?
C25 C26 H26A . . 109.5 ?
C25 C26 H26B . . 109.5 ?
H26A C26 H26B . . 109.5 ?
C25 C26 H26C . . 109.5 ?
H26A C26 H26C . . 109.5 ?
H26B C26 H26C . . 109.5 ?
C1 O2 C8 . . 110.7(3) ?
C24 O4 H4C . . 119.9 ?
C25 O7 H7A . . 119.5 ?

loop_
_geom_bond_atom_site_label_1
_geom_bond_atom_site_label_2
_geom_bond_site_symmetry_2
_geom_bond_distance
_geom_bond_publ_flag
C1 O1 . 1.207(4) ?
C1 O2 . 1.356(4) ?
C1 C2 . 1.511(5) ?
C2 C7 . 1.520(4) ?
C2 C3 . 1.550(4) ?
C2 H2 . 0.9800 ?
C3 C10 . 1.477(5) ?
C3 C4 . 1.573(4) ?
C3 H3 . 0.9800 ?
C4 C5 . 1.533(4) ?
C4 H4A . 0.9700 ?
C4 H4B . 0.9700 ?
C5 C6 . 1.553(4) ?
C5 C21 . 1.576(4) ?
C5 H5 . 0.9800 ?
C6 C9 . 1.505(4) ?
C6 C14 . 1.549(4) ?
C6 C7 . 1.557(4) ?
C7 C8 . 1.519(5) ?
C7 H7 . 0.9800 ?
C8 O3 . 1.197(4) ?
C8 O2 . 1.382(4) ?
C9 C10 . 1.351(5) ?
C9 H9 . 0.9300 ?
C10 C11 . 1.485(4) ?
C11 C13 . 1.507(5) ?
C11 C12 . 1.529(5) ?
C11 H11 . 0.9800 ?
C12 H12A . 0.9600 ?
C12 H12B . 0.9600 ?
C12 H12C . 0.9600 ?
C13 H13A . 0.9600 ?
C13 H13B . 0.9600 ?
C13 H13C . 0.9600 ?
C14 C15 . 1.517(4) ?
C14 H14A . 0.9700 ?
C14 H14B . 0.9700 ?
C15 C16 . 1.510(5) ?
C15 H15A . 0.9700 ?
C15 H15B . 0.9700 ?
C16 C21 . 1.552(4) ?
C16 C17 . 1.586(4) ?
C16 H16 . 0.9800 ?
C17 C24 . 1.518(5) ?
C17 C23 . 1.521(4) ?
C17 C18 . 1.558(5) ?
C18 C19 . 1.501(5) ?
C18 H18A . 0.9700 ?
C18 H18B . 0.9700 ?
C19 C20 . 1.544(4) ?
C19 H19A . 0.9700 ?
C19 H19B . 0.9700 ?
C20 C21 . 1.557(5) ?
C20 H20A . 0.9700 ?
C20 H20B . 0.9700 ?
C21 C22 . 1.561(4) ?
C22 H22A . 0.9600 ?
C22 H22B . 0.9600 ?
C22 H22C . 0.9600 ?
C23 H23A . 0.9600 ?
C23 H23B . 0.9600 ?
C23 H23C . 0.9600 ?
C24 O5 . 1.226(4) ?
C24 O4 . 1.274(4) ?
C25 O6 . 1.223(4) ?
C25 O7 . 1.291(4) ?
C25 C26 . 1.494(5) ?
C26 H26A . 0.9600 ?
C26 H26B . 0.9600 ?
C26 H26C . 0.9600 ?
O4 H4C . 0.9300 ?
O7 H7A . 0.9300 ?

loop_
_geom_hbond_atom_site_label_D
_geom_hbond_atom_site_label_H
_geom_hbond_atom_site_label_A
_geom_hbond_site_symmetry_A
_geom_hbond_distance_DH
_geom_hbond_distance_HA
_geom_hbond_distance_DA
_geom_hbond_angle_DHA
O4 H4C O6 . 0.93 1.70 2.617(3) 169
O7 H7A O5 . 0.93 1.76 2.681(3) 171
C13 H13C O5 1_545 0.96 2.59 3.137(5) 117
C26 H26B O1 1_465 0.96 2.56 3.369(4) 142

loop_
_geom_torsion_atom_site_label_1
_geom_torsion_atom_site_label_2
_geom_torsion_atom_site_label_3
_geom_torsion_atom_site_label_4
_geom_torsion_site_symmetry_1
_geom_torsion_site_symmetry_2
_geom_torsion_site_symmetry_3
_geom_torsion_site_symmetry_4
_geom_torsion
_geom_torsion_publ_flag
O1 C1 C2 C7 . . . . -178.2(3) ?
O2 C1 C2 C7 . . . . 1.4(4) ?
O1 C1 C2 C3 . . . . 63.3(5) ?
O2 C1 C2 C3 . . . . -117.1(3) ?
C1 C2 C3 C10 . . . . 63.1(3) ?
C7 C2 C3 C10 . . . . -52.4(3) ?
C1 C2 C3 C4 . . . . 179.3(3) ?
C7 C2 C3 C4 . . . . 63.8(3) ?
C10 C3 C4 C5 . . . . 58.8(3) ?
C2 C3 C4 C5 . . . . -58.8(3) ?
C3 C4 C5 C6 . . . . -5.6(4) ?
C3 C4 C5 C21 . . . . -135.8(3) ?
C4 C5 C6 C9 . . . . -48.9(3) ?
C21 C5 C6 C9 . . . . 80.1(3) ?
C4 C5 C6 C14 . . . . -176.0(3) ?
C21 C5 C6 C14 . . . . -47.0(4) ?
C4 C5 C6 C7 . . . . 65.7(3) ?
C21 C5 C6 C7 . . . . -165.3(3) ?
C1 C2 C7 C8 . . . . -1.8(3) ?
C3 C2 C7 C8 . . . . 118.1(3) ?
C1 C2 C7 C6 . . . . -123.5(3) ?
C3 C2 C7 C6 . . . . -3.5(4) ?
C9 C6 C7 C8 . . . . -60.5(3) ?
C14 C6 C7 C8 . . . . 64.0(3) ?
C5 C6 C7 C8 . . . . -176.7(2) ?
C9 C6 C7 C2 . . . . 55.1(3) ?
C14 C6 C7 C2 . . . . 179.5(3) ?
C5 C6 C7 C2 . . . . -61.2(3) ?
C2 C7 C8 O3 . . . . -178.1(4) ?
C6 C7 C8 O3 . . . . -58.4(5) ?
C2 C7 C8 O2 . . . . 1.8(3) ?
C6 C7 C8 O2 . . . . 121.5(3) ?
C14 C6 C9 C10 . . . . -177.5(3) ?
C5 C6 C9 C10 . . . . 56.7(4) ?
C7 C6 C9 C10 . . . . -55.3(4) ?
C6 C9 C10 C3 . . . . -1.2(4) ?
C6 C9 C10 C11 . . . . -177.3(3) ?
C2 C3 C10 C9 . . . . 57.3(4) ?
C4 C3 C10 C9 . . . . -56.4(4) ?
C2 C3 C10 C11 . . . . -126.5(3) ?
C4 C3 C10 C11 . . . . 119.8(4) ?
C9 C10 C11 C13 . . . . -124.0(4) ?
C3 C10 C11 C13 . . . . 60.1(5) ?
C9 C10 C11 C12 . . . . -12.4(6) ?
C3 C10 C11 C12 . . . . 171.8(3) ?
C9 C6 C14 C15 . . . . -79.4(3) ?
C5 C6 C14 C15 . . . . 45.5(4) ?
C7 C6 C14 C15 . . . . 159.9(3) ?
C6 C14 C15 C16 . . . . -55.4(4) ?
C14 C15 C16 C21 . . . . 66.0(3) ?
C14 C15 C16 C17 . . . . -162.3(3) ?
C15 C16 C17 C24 . . . . 62.4(3) ?
C21 C16 C17 C24 . . . . -168.1(3) ?
C15 C16 C17 C23 . . . . -56.2(4) ?
C21 C16 C17 C23 . . . . 73.3(4) ?
C15 C16 C17 C18 . . . . 177.5(3) ?
C21 C16 C17 C18 . . . . -53.0(3) ?
C24 C17 C18 C19 . . . . 167.7(3) ?
C23 C17 C18 C19 . . . . -73.2(4) ?
C16 C17 C18 C19 . . . . 54.3(3) ?
C17 C18 C19 C20 . . . . -59.5(4) ?
C18 C19 C20 C21 . . . . 59.2(4) ?
C15 C16 C21 C20 . . . . -175.5(3) ?
C17 C16 C21 C20 . . . . 53.2(3) ?
C15 C16 C21 C22 . . . . 60.3(4) ?
C17 C16 C21 C22 . . . . -70.9(4) ?
C15 C16 C21 C5 . . . . -62.9(3) ?
C17 C16 C21 C5 . . . . 165.8(3) ?
C19 C20 C21 C16 . . . . -54.0(3) ?
C19 C20 C21 C22 . . . . 72.8(3) ?
C19 C20 C21 C5 . . . . -166.2(3) ?
C4 C5 C21 C16 . . . . -178.6(3) ?
C6 C5 C21 C16 . . . . 54.4(3) ?
C4 C5 C21 C20 . . . . -63.9(3) ?
C6 C5 C21 C20 . . . . 169.2(3) ?
C4 C5 C21 C22 . . . . 56.1(4) ?
C6 C5 C21 C22 . . . . -70.9(3) ?
C23 C17 C24 O5 . . . . 0.2(4) ?
C18 C17 C24 O5 . . . . 122.0(3) ?
C16 C17 C24 O5 . . . . -122.7(3) ?
C23 C17 C24 O4 . . . . -180.0(3) ?
C18 C17 C24 O4 . . . . -58.1(4) ?
C16 C17 C24 O4 . . . . 57.2(4) ?
O1 C1 O2 C8 . . . . 179.4(3) ?
C2 C1 O2 C8 . . . . -0.2(4) ?
O3 C8 O2 C1 . . . . 178.9(3) ?
C7 C8 O2 C1 . . . . -1.1(4) ?

loop_
_cod_related_entry_id
_cod_related_entry_database
_cod_related_entry_code
1 ChemSpider 26000980
